data_7205359
loop_
_publ_author_name
'Xiong, Shunshun'
'Wang, Sujing'
'Tang, Xinjun'
'Wang, Zhiyong'

_publ_section_title
;
 Four new metal--organic frameworks constructed from H2DBTDC-O2
 (H2DBTDC-O2 = dibenzothiophene-5,5&#x2032;-dioxide-3,7-dicarboxylic
 acid) ligand with guest-responsive photoluminescence
;
_journal_issue 5
_journal_name_full CrystEngComm
_journal_page_first 1646
_journal_paper_doi 10.1039/c0ce00422g
_journal_volume 13
_journal_year 2011
_chemical_formula_sum 'C24 H14 Co N2 O6 S'
_chemical_formula_weight 517.36
_chemical_name_systematic
;
?
;
_space_group_IT_number 2
_symmetry_cell_setting triclinic
_symmetry_space_group_name_Hall '-P 1'
_symmetry_space_group_name_H-M 'P -1'
_atom_sites_solution_hydrogens geom
_atom_sites_solution_primary direct
_atom_sites_solution_secondary difmap
_audit_creation_method SHELXL-97
_cell_angle_alpha 110.122(5)
_cell_angle_beta 97.975(5)
_cell_angle_gamma 92.728(4)
_cell_formula_units_Z 2
_cell_length_a 7.2086(4)
_cell_length_b 12.3243(7)
_cell_length_c 13.8591(9)
_cell_measurement_temperature 180(2)
_cell_volume 1138.89(12)
_computing_structure_refinement 'SHELXL-97 (Sheldrick, 1997)'
_diffrn_ambient_temperature 180(2)
_diffrn_measured_fraction_theta_full 0.999
_diffrn_measured_fraction_theta_max 0.999
_diffrn_radiation_monochromator graphite
_diffrn_radiation_source 'fine-focus sealed tube'
_diffrn_radiation_type MoK\a
_diffrn_radiation_wavelength 0.71073
_diffrn_reflns_av_R_equivalents 0.0324
_diffrn_reflns_av_sigmaI/netI 0.0666
_diffrn_reflns_limit_h_max 8
_diffrn_reflns_limit_h_min -8
_diffrn_reflns_limit_k_max 14
_diffrn_reflns_limit_k_min -15
_diffrn_reflns_limit_l_max 17
_diffrn_reflns_limit_l_min -17
_diffrn_reflns_number 8446
_diffrn_reflns_theta_full 26.02
_diffrn_reflns_theta_max 26.02
_diffrn_reflns_theta_min 2.76
_exptl_absorpt_coefficient_mu 0.889
_exptl_absorpt_correction_T_max 0.7641
_exptl_absorpt_correction_T_min 0.7066
_exptl_absorpt_correction_type multi-scan
_exptl_crystal_colour red
_exptl_crystal_density_diffrn 1.509
_exptl_crystal_density_method 'not measured'
_exptl_crystal_description block
_exptl_crystal_F_000 526
_exptl_crystal_size_max 0.42
_exptl_crystal_size_mid 0.38
_exptl_crystal_size_min 0.32
_platon_squeeze_details
;
;
_refine_diff_density_max 0.577
_refine_diff_density_min -0.372
_refine_diff_density_rms 0.068
_refine_ls_extinction_method none
_refine_ls_goodness_of_fit_ref 0.996
_refine_ls_hydrogen_treatment constr
_refine_ls_matrix_type full
_refine_ls_number_parameters 307
_refine_ls_number_reflns 4464
_refine_ls_number_restraints 0
_refine_ls_restrained_S_all 0.996
_refine_ls_R_factor_all 0.0566
_refine_ls_R_factor_gt 0.0405
_refine_ls_shift/su_max 0.000
_refine_ls_shift/su_mean 0.000
_refine_ls_structure_factor_coef Fsqd
_refine_ls_weighting_details 'calc w=1/[\s^2^(Fo^2^)+(0.0380P)^2^+0.0000P] where P=(Fo^2^+2Fc^2^)/3'
_refine_ls_weighting_scheme calc
_refine_ls_wR_factor_gt 0.0875
_refine_ls_wR_factor_ref 0.0906
_reflns_number_gt 3282
_reflns_number_total 4464
_reflns_threshold_expression >2sigma(I)
_cod_data_source_file C0CE00422G.TXT
_cod_data_source_block x0447-1
_cod_original_sg_symbol_H-M p-1
_cod_database_code 7205359

loop_
_symmetry_equiv_pos_as_xyz
'x, y, z'
'-x, -y, -z'

loop_
_atom_site_label
_atom_site_type_symbol
_atom_site_fract_x
_atom_site_fract_y
_atom_site_fract_z
_atom_site_U_iso_or_equiv
_atom_site_adp_type
_atom_site_occupancy
_atom_site_symmetry_multiplicity
_atom_site_calc_flag
_atom_site_refinement_flags
_atom_site_disorder_assembly
_atom_site_disorder_group
Co1 Co 0.35104(5) 0.16346(3) 0.01927(3) 0.02579(13) Uani 1 1 d . . .
S1 S 0.78498(10) 0.22248(6) 0.53941(5) 0.02458(17) Uani 1 1 d . . .
O5 O 0.9474(3) 0.28408(16) 0.52623(15) 0.0342(5) Uani 1 1 d . . .
O6 O 0.6387(3) 0.29077(16) 0.58184(15) 0.0341(5) Uani 1 1 d . . .
O1 O 0.4457(3) -0.08599(17) 0.06579(15) 0.0332(5) Uani 1 1 d . . .
O4 O 1.1875(3) 0.21394(17) 0.89776(15) 0.0367(5) Uani 1 1 d . . .
O3 O 1.1298(3) 0.04082(17) 0.90279(15) 0.0327(5) Uani 1 1 d . . .
O2 O 0.4318(3) 0.10584(18) 0.13853(15) 0.0370(5) Uani 1 1 d . . .
N1 N 0.1802(3) 0.26478(19) 0.11987(17) 0.0260(5) Uani 1 1 d . . .
C22 C 0.6486(5) 0.5591(3) 0.1419(3) 0.0599(11) Uani 1 1 d . . .
H22 H 0.6982 0.6363 0.1637 0.072 Uiso 1 1 calc R . .
C6 C 0.8476(4) 0.1317(2) 0.6105(2) 0.0228(6) Uani 1 1 d . . .
C5 C 0.7873(3) 0.0152(2) 0.5501(2) 0.0200(6) Uani 1 1 d . . .
N2 N 0.5023(3) 0.3293(2) 0.07662(18) 0.0310(6) Uani 1 1 d . . .
C8 C 0.6974(3) -0.0006(2) 0.4430(2) 0.0201(6) Uani 1 1 d . . .
C10 C 0.5510(3) -0.0980(2) 0.2657(2) 0.0233(6) Uani 1 1 d . . .
H10 H 0.5036 -0.1667 0.2112 0.028 Uiso 1 1 calc R . .
C11 C 0.5443(3) 0.0062(2) 0.2486(2) 0.0223(6) Uani 1 1 d . . .
C13 C 0.6879(3) 0.1041(2) 0.4251(2) 0.0217(6) Uani 1 1 d . . .
C12 C 0.6122(4) 0.1100(2) 0.3302(2) 0.0236(6) Uani 1 1 d . . .
H12 H 0.6066 0.1811 0.3209 0.028 Uiso 1 1 calc R . .
C19 C 0.2483(4) 0.3761(3) 0.1736(2) 0.0323(7) Uani 1 1 d . . .
C9 C 0.6263(3) -0.1030(2) 0.3617(2) 0.0237(6) Uani 1 1 d . . .
H9 H 0.6290 -0.1739 0.3714 0.028 Uiso 1 1 calc R . .
C1 C 1.1035(4) 0.1140(3) 0.8597(2) 0.0284(7) Uani 1 1 d . . .
C2 C 0.9789(4) 0.0812(2) 0.7547(2) 0.0251(6) Uani 1 1 d . . .
C3 C 0.9150(4) -0.0340(2) 0.6969(2) 0.0256(6) Uani 1 1 d . . .
H3 H 0.9359 -0.0900 0.7271 0.031 Uiso 1 1 calc R . .
C20 C 0.4227(4) 0.4139(3) 0.1431(2) 0.0339(7) Uani 1 1 d . . .
C14 C 0.4676(4) 0.0075(3) 0.1415(2) 0.0275(7) Uani 1 1 d . . .
C4 C 0.8205(3) -0.0679(2) 0.5953(2) 0.0237(6) Uani 1 1 d . . .
H4 H 0.7797 -0.1457 0.5578 0.028 Uiso 1 1 calc R . .
C7 C 0.9428(4) 0.1658(2) 0.7111(2) 0.0263(6) Uani 1 1 d . . .
H7 H 0.9822 0.2437 0.7491 0.032 Uiso 1 1 calc R . .
C15 C 0.0212(4) 0.2240(3) 0.1402(2) 0.0337(7) Uani 1 1 d . . .
H15 H -0.0269 0.1473 0.1024 0.040 Uiso 1 1 calc R . .
C21 C 0.4971(5) 0.5299(3) 0.1779(3) 0.0492(9) Uani 1 1 d . . .
H21 H 0.4423 0.5867 0.2256 0.059 Uiso 1 1 calc R . .
C18 C 0.1593(5) 0.4474(3) 0.2502(3) 0.0466(9) Uani 1 1 d . . .
H18 H 0.2083 0.5242 0.2867 0.056 Uiso 1 1 calc R . .
C24 C 0.6544(4) 0.3587(3) 0.0422(3) 0.0458(9) Uani 1 1 d . . .
H032 H 0.7113 0.3008 -0.0032 0.055 Uiso 1 1 calc R . .
C16 C -0.0747(5) 0.2911(3) 0.2152(3) 0.0468(9) Uani 1 1 d . . .
H16 H -0.1861 0.2604 0.2271 0.056 Uiso 1 1 calc R . .
C17 C -0.0032(5) 0.4034(3) 0.2717(3) 0.0549(10) Uani 1 1 d . . .
H17 H -0.0634 0.4496 0.3240 0.066 Uiso 1 1 calc R . .
C23 C 0.7297(5) 0.4737(4) 0.0726(3) 0.0560(11) Uani 1 1 d . . .
H035 H 0.8335 0.4926 0.0463 0.067 Uiso 1 1 calc R . .

loop_
_atom_site_aniso_label
_atom_site_aniso_U_11
_atom_site_aniso_U_22
_atom_site_aniso_U_33
_atom_site_aniso_U_23
_atom_site_aniso_U_13
_atom_site_aniso_U_12
Co1 0.0297(2) 0.0277(2) 0.0161(2) 0.00594(18) -0.00335(16) 0.00017(17)
S1 0.0314(4) 0.0219(4) 0.0182(4) 0.0062(3) -0.0001(3) 0.0001(3)
O5 0.0386(12) 0.0283(11) 0.0335(13) 0.0112(10) 0.0022(10) -0.0090(9)
O6 0.0423(12) 0.0271(11) 0.0304(12) 0.0064(10) 0.0061(10) 0.0091(9)
O1 0.0332(11) 0.0455(13) 0.0155(11) 0.0058(10) -0.0011(9) 0.0036(10)
O4 0.0435(13) 0.0381(12) 0.0234(12) 0.0110(10) -0.0074(9) -0.0097(10)
O3 0.0361(12) 0.0412(12) 0.0215(12) 0.0162(10) -0.0055(9) -0.0006(10)
O2 0.0496(13) 0.0452(13) 0.0194(12) 0.0149(11) 0.0022(10) 0.0185(11)
N1 0.0342(14) 0.0206(12) 0.0210(14) 0.0078(11) -0.0029(10) -0.0007(11)
C22 0.060(3) 0.050(2) 0.065(3) 0.031(2) -0.020(2) -0.023(2)
C6 0.0227(14) 0.0273(15) 0.0198(16) 0.0108(13) 0.0022(12) 0.0013(12)
C5 0.0184(14) 0.0256(15) 0.0152(15) 0.0062(12) 0.0035(11) 0.0014(11)
N2 0.0307(14) 0.0395(15) 0.0206(14) 0.0132(12) -0.0062(11) -0.0066(12)
C8 0.0199(14) 0.0233(14) 0.0174(15) 0.0081(12) 0.0022(11) 0.0022(11)
C10 0.0229(14) 0.0276(15) 0.0157(15) 0.0039(13) 0.0011(11) 0.0008(12)
C11 0.0185(14) 0.0316(16) 0.0162(15) 0.0073(13) 0.0029(11) 0.0047(12)
C13 0.0217(14) 0.0246(15) 0.0179(15) 0.0069(12) 0.0019(11) 0.0013(12)
C12 0.0267(15) 0.0276(15) 0.0228(16) 0.0155(13) 0.0061(12) 0.0070(12)
C19 0.0389(18) 0.0319(17) 0.0244(18) 0.0119(15) -0.0042(14) 0.0002(14)
C9 0.0249(15) 0.0260(15) 0.0210(16) 0.0097(13) 0.0030(12) 0.0015(12)
C1 0.0238(15) 0.0360(18) 0.0223(17) 0.0090(15) 0.0010(12) -0.0062(14)
C2 0.0201(14) 0.0384(17) 0.0192(16) 0.0144(14) 0.0011(12) 0.0012(13)
C3 0.0248(15) 0.0334(16) 0.0205(16) 0.0133(14) 0.0004(12) 0.0020(13)
C20 0.0433(19) 0.0313(17) 0.0228(17) 0.0119(15) -0.0116(14) -0.0059(15)
C14 0.0226(15) 0.0418(19) 0.0186(16) 0.0117(15) 0.0020(12) 0.0052(14)
C4 0.0232(15) 0.0278(15) 0.0196(16) 0.0087(13) 0.0006(12) 0.0026(12)
C7 0.0261(15) 0.0256(15) 0.0224(16) 0.0053(13) -0.0003(12) -0.0054(12)
C15 0.0364(18) 0.0308(17) 0.039(2) 0.0204(16) 0.0038(15) 0.0018(14)
C21 0.059(2) 0.0341(19) 0.047(2) 0.0155(18) -0.0117(18) -0.0118(17)
C18 0.059(2) 0.0321(18) 0.035(2) -0.0032(16) 0.0009(17) 0.0068(17)
C24 0.0328(18) 0.068(2) 0.038(2) 0.0267(19) -0.0042(15) -0.0095(17)
C16 0.045(2) 0.060(2) 0.048(2) 0.030(2) 0.0140(18) 0.0116(18)
C17 0.055(2) 0.067(3) 0.039(2) 0.010(2) 0.0135(19) 0.021(2)
C23 0.037(2) 0.085(3) 0.055(3) 0.047(2) -0.0112(18) -0.023(2)

loop_
_atom_type_symbol
_atom_type_description
_atom_type_scat_dispersion_real
_atom_type_scat_dispersion_imag
_atom_type_scat_source
C C 0.0033 0.0016 'International Tables Vol C Tables 4.2.6.8 and 6.1.1.4'
H H 0.0000 0.0000 'International Tables Vol C Tables 4.2.6.8 and 6.1.1.4'
N N 0.0061 0.0033 'International Tables Vol C Tables 4.2.6.8 and 6.1.1.4'
O O 0.0106 0.0060 'International Tables Vol C Tables 4.2.6.8 and 6.1.1.4'
S S 0.1246 0.1234 'International Tables Vol C Tables 4.2.6.8 and 6.1.1.4'
Co Co 0.3494 0.9721 'International Tables Vol C Tables 4.2.6.8 and 6.1.1.4'

loop_
_geom_angle_atom_site_label_1
_geom_angle_atom_site_label_2
_geom_angle_atom_site_label_3
_geom_angle
_geom_angle_site_symmetry_1
_geom_angle_site_symmetry_3
_geom_angle_publ_flag
O2 Co1 O1 94.46(8) . 2_655 ?
O2 Co1 N2 100.83(8) . . ?
O1 Co1 N2 93.65(9) 2_655 . ?
O2 Co1 N1 84.32(8) . . ?
O1 Co1 N1 170.41(8) 2_655 . ?
N2 Co1 N1 77.29(9) . . ?
O2 Co1 O3 110.61(8) . 1_454 ?
O1 Co1 O3 90.43(8) 2_655 1_454 ?
N2 Co1 O3 147.88(8) . 1_454 ?
N1 Co1 O3 98.91(8) . 1_454 ?
O2 Co1 O4 164.52(8) . 1_454 ?
O1 Co1 O4 97.36(7) 2_655 1_454 ?
N2 Co1 O4 88.40(8) . 1_454 ?
N1 Co1 O4 85.65(8) . 1_454 ?
O3 Co1 O4 59.48(7) 1_454 1_454 ?
O2 Co1 C1 139.74(9) . 1_454 ?
O1 Co1 C1 93.08(8) 2_655 1_454 ?
N2 Co1 C1 118.08(9) . 1_454 ?
N1 Co1 C1 93.97(9) . 1_454 ?
O3 Co1 C1 29.80(7) 1_454 1_454 ?
O4 Co1 C1 29.74(8) 1_454 1_454 ?
O5 S1 O6 116.90(12) . . ?
O5 S1 C6 111.65(12) . . ?
O6 S1 C6 109.85(12) . . ?
O5 S1 C13 112.50(12) . . ?
O6 S1 C13 110.32(12) . . ?
C6 S1 C13 93.13(13) . . ?
C14 O1 Co1 126.95(17) . 2_655 ?
C1 O4 Co1 89.08(17) . 1_656 ?
C1 O3 Co1 89.44(16) . 1_656 ?
C14 O2 Co1 132.99(19) . . ?
C15 N1 C19 118.7(3) . . ?
C15 N1 Co1 124.81(19) . . ?
C19 N1 Co1 116.19(18) . . ?
C21 C22 C23 119.4(3) . . ?
C7 C6 C5 122.6(2) . . ?
C7 C6 S1 126.8(2) . . ?
C5 C6 S1 110.6(2) . . ?
C4 C5 C6 118.2(2) . . ?
C4 C5 C8 129.1(2) . . ?
C6 C5 C8 112.8(2) . . ?
C24 N2 C20 118.5(3) . . ?
C24 N2 Co1 125.1(2) . . ?
C20 N2 Co1 115.78(18) . . ?
C9 C8 C13 118.4(2) . . ?
C9 C8 C5 128.6(2) . . ?
C13 C8 C5 112.9(2) . . ?
C11 C10 C9 122.0(3) . . ?
C10 C11 C12 119.5(2) . . ?
C10 C11 C14 120.4(3) . . ?
C12 C11 C14 120.1(2) . . ?
C12 C13 C8 123.0(3) . . ?
C12 C13 S1 126.6(2) . . ?
C8 C13 S1 110.5(2) . . ?
C13 C12 C11 118.0(2) . . ?
N1 C19 C18 121.4(3) . . ?
N1 C19 C20 114.5(3) . . ?
C18 C19 C20 124.1(3) . . ?
C8 C9 C10 119.0(2) . . ?
O4 C1 O3 121.7(3) . . ?
O4 C1 C2 117.4(3) . . ?
O3 C1 C2 120.7(3) . . ?
O4 C1 Co1 61.18(15) . 1_656 ?
O3 C1 Co1 60.75(15) . 1_656 ?
C2 C1 Co1 171.43(18) . 1_656 ?
C3 C2 C7 119.4(3) . . ?
C3 C2 C1 120.7(2) . . ?
C7 C2 C1 119.6(3) . . ?
C2 C3 C4 121.7(3) . . ?
N2 C20 C21 121.6(3) . . ?
N2 C20 C19 115.7(2) . . ?
C21 C20 C19 122.7(3) . . ?
O1 C14 O2 126.3(3) . . ?
O1 C14 C11 118.4(3) . . ?
O2 C14 C11 115.3(3) . . ?
C5 C4 C3 119.5(3) . . ?
C6 C7 C2 118.6(3) . . ?
N1 C15 C16 122.5(3) . . ?
C22 C21 C20 119.6(3) . . ?
C17 C18 C19 119.2(3) . . ?
N2 C24 C23 121.7(3) . . ?
C17 C16 C15 118.8(3) . . ?
C16 C17 C18 119.2(3) . . ?
C22 C23 C24 119.2(3) . . ?

loop_
_geom_bond_atom_site_label_1
_geom_bond_atom_site_label_2
_geom_bond_distance
_geom_bond_site_symmetry_2
_geom_bond_publ_flag
Co1 O2 2.0382(19) . ?
Co1 O1 2.0705(19) 2_655 ?
Co1 N2 2.104(2) . ?
Co1 N1 2.109(2) . ?
Co1 O3 2.1935(19) 1_454 ?
Co1 O4 2.203(2) 1_454 ?
Co1 C1 2.514(3) 1_454 ?
S1 O5 1.4319(18) . ?
S1 O6 1.443(2) . ?
S1 C6 1.763(3) . ?
S1 C13 1.770(3) . ?
O1 C14 1.248(3) . ?
O1 Co1 2.0705(19) 2_655 ?
O4 C1 1.247(3) . ?
O4 Co1 2.203(2) 1_656 ?
O3 C1 1.250(3) . ?
O3 Co1 2.1935(19) 1_656 ?
O2 C14 1.264(3) . ?
N1 C15 1.333(3) . ?
N1 C19 1.345(3) . ?
C22 C21 1.345(5) . ?
C22 C23 1.375(5) . ?
C6 C7 1.377(4) . ?
C6 C5 1.402(4) . ?
C5 C4 1.386(3) . ?
C5 C8 1.478(4) . ?
N2 C24 1.337(3) . ?
N2 C20 1.344(4) . ?
C8 C9 1.387(4) . ?
C8 C13 1.398(3) . ?
C10 C11 1.385(4) . ?
C10 C9 1.389(4) . ?
C11 C12 1.395(4) . ?
C11 C14 1.516(4) . ?
C13 C12 1.380(4) . ?
C19 C18 1.382(4) . ?
C19 C20 1.484(4) . ?
C1 C2 1.512(4) . ?
C1 Co1 2.514(3) 1_656 ?
C2 C3 1.386(4) . ?
C2 C7 1.392(4) . ?
C3 C4 1.387(4) . ?
C20 C21 1.394(4) . ?
C15 C16 1.380(4) . ?
C18 C17 1.380(4) . ?
C24 C23 1.390(5) . ?
C16 C17 1.367(5) . ?

loop_
_geom_torsion_atom_site_label_1
_geom_torsion_atom_site_label_2
_geom_torsion_atom_site_label_3
_geom_torsion_atom_site_label_4
_geom_torsion
_geom_torsion_site_symmetry_1
_geom_torsion_site_symmetry_2
_geom_torsion_site_symmetry_3
_geom_torsion_site_symmetry_4
_geom_torsion_publ_flag
O1 Co1 O2 C14 -47.9(3) 2_655 . . . ?
N2 Co1 O2 C14 -142.5(2) . . . . ?
N1 Co1 O2 C14 141.6(3) . . . . ?
O3 Co1 O2 C14 44.2(3) 1_454 . . . ?
O4 Co1 O2 C14 91.8(4) 1_454 . . . ?
C1 Co1 O2 C14 52.2(3) 1_454 . . . ?
O2 Co1 N1 C15 -75.0(2) . . . . ?
O1 Co1 N1 C15 -158.2(4) 2_655 . . . ?
N2 Co1 N1 C15 -177.5(2) . . . . ?
O3 Co1 N1 C15 35.0(2) 1_454 . . . ?
O4 Co1 N1 C15 93.2(2) 1_454 . . . ?
C1 Co1 N1 C15 64.6(2) 1_454 . . . ?
O2 Co1 N1 C19 98.7(2) . . . . ?
O1 Co1 N1 C19 15.6(6) 2_655 . . . ?
N2 Co1 N1 C19 -3.78(19) . . . . ?
O3 Co1 N1 C19 -151.28(19) 1_454 . . . ?
O4 Co1 N1 C19 -93.1(2) 1_454 . . . ?
C1 Co1 N1 C19 -121.7(2) 1_454 . . . ?
O5 S1 C6 C7 61.1(3) . . . . ?
O6 S1 C6 C7 -70.2(3) . . . . ?
C13 S1 C6 C7 176.8(2) . . . . ?
O5 S1 C6 C5 -118.59(19) . . . . ?
O6 S1 C6 C5 110.05(19) . . . . ?
C13 S1 C6 C5 -2.87(19) . . . . ?
C7 C6 C5 C4 2.1(4) . . . . ?
S1 C6 C5 C4 -178.17(18) . . . . ?
C7 C6 C5 C8 -176.9(2) . . . . ?
S1 C6 C5 C8 2.8(3) . . . . ?
O2 Co1 N2 C24 106.5(2) . . . . ?
O1 Co1 N2 C24 11.2(2) 2_655 . . . ?
N1 Co1 N2 C24 -171.9(2) . . . . ?
O3 Co1 N2 C24 -85.4(3) 1_454 . . . ?
O4 Co1 N2 C24 -86.0(2) 1_454 . . . ?
C1 Co1 N2 C24 -84.2(2) 1_454 . . . ?
O2 Co1 N2 C20 -82.5(2) . . . . ?
O1 Co1 N2 C20 -177.8(2) 2_655 . . . ?
N1 Co1 N2 C20 -0.96(19) . . . . ?
O3 Co1 N2 C20 85.6(2) 1_454 . . . ?
O4 Co1 N2 C20 84.9(2) 1_454 . . . ?
C1 Co1 N2 C20 86.8(2) 1_454 . . . ?
C4 C5 C8 C9 -0.7(4) . . . . ?
C6 C5 C8 C9 178.1(2) . . . . ?
C4 C5 C8 C13 179.9(2) . . . . ?
C6 C5 C8 C13 -1.2(3) . . . . ?
C9 C10 C11 C12 -1.0(4) . . . . ?
C9 C10 C11 C14 177.7(2) . . . . ?
C9 C8 C13 C12 -0.5(4) . . . . ?
C5 C8 C13 C12 179.0(2) . . . . ?
C9 C8 C13 S1 179.60(19) . . . . ?
C5 C8 C13 S1 -1.0(3) . . . . ?
O5 S1 C13 C12 -62.8(3) . . . . ?
O6 S1 C13 C12 69.7(2) . . . . ?
C6 S1 C13 C12 -177.7(2) . . . . ?
O5 S1 C13 C8 117.18(18) . . . . ?
O6 S1 C13 C8 -110.33(19) . . . . ?
C6 S1 C13 C8 2.19(19) . . . . ?
C8 C13 C12 C11 -0.7(4) . . . . ?
S1 C13 C12 C11 179.23(19) . . . . ?
C10 C11 C12 C13 1.4(4) . . . . ?
C14 C11 C12 C13 -177.3(2) . . . . ?
C15 N1 C19 C18 1.3(4) . . . . ?
Co1 N1 C19 C18 -172.8(2) . . . . ?
C15 N1 C19 C20 -178.4(2) . . . . ?
Co1 N1 C19 C20 7.5(3) . . . . ?
C13 C8 C9 C10 0.9(4) . . . . ?
C5 C8 C9 C10 -178.4(2) . . . . ?
C11 C10 C9 C8 -0.2(4) . . . . ?
Co1 O4 C1 O3 5.1(3) 1_656 . . . ?
Co1 O4 C1 C2 -170.4(2) 1_656 . . . ?
Co1 O3 C1 O4 -5.1(3) 1_656 . . . ?
Co1 O3 C1 C2 170.2(2) 1_656 . . . ?
O4 C1 C2 C3 165.5(2) . . . . ?
O3 C1 C2 C3 -10.0(4) . . . . ?
Co1 C1 C2 C3 87.3(14) 1_656 . . . ?
O4 C1 C2 C7 -8.3(4) . . . . ?
O3 C1 C2 C7 176.2(2) . . . . ?
Co1 C1 C2 C7 -86.4(14) 1_656 . . . ?
C7 C2 C3 C4 2.0(4) . . . . ?
C1 C2 C3 C4 -171.8(2) . . . . ?
C24 N2 C20 C21 -1.2(4) . . . . ?
Co1 N2 C20 C21 -172.8(2) . . . . ?
C24 N2 C20 C19 176.7(2) . . . . ?
Co1 N2 C20 C19 5.1(3) . . . . ?
N1 C19 C20 N2 -8.3(4) . . . . ?
C18 C19 C20 N2 172.0(3) . . . . ?
N1 C19 C20 C21 169.6(3) . . . . ?
C18 C19 C20 C21 -10.1(5) . . . . ?
Co1 O1 C14 O2 97.1(3) 2_655 . . . ?
Co1 O1 C14 C11 -83.0(3) 2_655 . . . ?
Co1 O2 C14 O1 -6.5(4) . . . . ?
Co1 O2 C14 C11 173.63(16) . . . . ?
C10 C11 C14 O1 -13.7(4) . . . . ?
C12 C11 C14 O1 165.0(2) . . . . ?
C10 C11 C14 O2 166.2(2) . . . . ?
C12 C11 C14 O2 -15.1(4) . . . . ?
C6 C5 C4 C3 -1.5(4) . . . . ?
C8 C5 C4 C3 177.4(2) . . . . ?
C2 C3 C4 C5 -0.5(4) . . . . ?
C5 C6 C7 C2 -0.7(4) . . . . ?
S1 C6 C7 C2 179.64(19) . . . . ?
C3 C2 C7 C6 -1.3(4) . . . . ?
C1 C2 C7 C6 172.5(2) . . . . ?
C19 N1 C15 C16 -0.9(4) . . . . ?
Co1 N1 C15 C16 172.7(2) . . . . ?
C23 C22 C21 C20 -1.0(5) . . . . ?
N2 C20 C21 C22 2.1(5) . . . . ?
C19 C20 C21 C22 -175.7(3) . . . . ?
N1 C19 C18 C17 -0.2(5) . . . . ?
C20 C19 C18 C17 179.5(3) . . . . ?
C20 N2 C24 C23 -0.7(4) . . . . ?
Co1 N2 C24 C23 170.0(2) . . . . ?
N1 C15 C16 C17 -0.7(5) . . . . ?
C15 C16 C17 C18 1.8(5) . . . . ?
C19 C18 C17 C16 -1.4(5) . . . . ?
C21 C22 C23 C24 -0.8(5) . . . . ?
N2 C24 C23 C22 1.8(5) . . . . ?

loop_
_platon_squeeze_void_nr
_platon_squeeze_void_average_x
_platon_squeeze_void_average_y
_platon_squeeze_void_average_z
_platon_squeeze_void_volume
_platon_squeeze_void_count_electrons
_platon_squeeze_void_content
1 0.496 0.500 0.500 127 30 ' '
